data_7209528
loop_
_publ_author_name
'Zhao, Xiao-Qing'
'Liu, Xu-Hui'
'Li, Ji-Jing'
'Zhao, Bin'

_publ_section_title
;
 Syntheses, structures, photoluminescence and magnetic properties of
 four-connected lanthanide--tricarboxylate coordination polymers
;
_journal_issue 17
_journal_name_full CrystEngComm
_journal_page_first 3308
_journal_paper_doi 10.1039/c2ce26695d
_journal_volume 15
_journal_year 2013
_chemical_formula_sum 'C10 H11 Lu O10'
_chemical_formula_weight 466.16
_chemical_name_systematic
;
?
;
_space_group_IT_number 14
_symmetry_cell_setting monoclinic
_symmetry_space_group_name_Hall '-P 2ybc'
_symmetry_space_group_name_H-M 'P 1 21/c 1'
_atom_sites_solution_hydrogens geom
_atom_sites_solution_primary direct
_atom_sites_solution_secondary difmap
_audit_creation_method SHELXL-97
_cell_angle_alpha 90.00
_cell_angle_beta 100.58(3)
_cell_angle_gamma 90.00
_cell_formula_units_Z 4
_cell_length_a 8.9151(18)
_cell_length_b 15.521(3)
_cell_length_c 8.8732(18)
_cell_measurement_reflns_used 1085
_cell_measurement_temperature 150(2)
_cell_measurement_theta_max 28.7933
_cell_measurement_theta_min 2.5105
_cell_volume 1206.9(4)
_computing_cell_refinement
;
CrysAlisPro, Oxford Diffraction Ltd.,
Version 1.171.33.48 (release 15-09-2009 CrysAlis171 .NET)
(compiled Sep 15 2009,11:49:04)
;
_computing_data_collection
;
CrysAlisPro, Oxford Diffraction Ltd.,
Version 1.171.33.48 (release 15-09-2009 CrysAlis171 .NET)
(compiled Sep 15 2009,11:49:04)
;
_computing_data_reduction
;
CrysAlisPro, Oxford Diffraction Ltd.,
Version 1.171.33.48 (release 15-09-2009 CrysAlis171 .NET)
(compiled Sep 15 2009,11:49:04)
;
_computing_molecular_graphics 'Bruker SHELXTL'
_computing_publication_material 'Bruker SHELXTL'
_computing_structure_refinement 'SHELXL-97 (Sheldrick, 1997)'
_computing_structure_solution 'SHELXS-97 (Sheldrick, 1990)'
_diffrn_ambient_temperature 150(2)
_diffrn_detector_area_resol_mean 16.2116
_diffrn_measured_fraction_theta_full 0.982
_diffrn_measured_fraction_theta_max 0.982
_diffrn_measurement_device_type 'SuperNova, Single source at offset), Eos'
_diffrn_measurement_method '\w scans'
_diffrn_radiation_monochromator graphite
_diffrn_radiation_source 'fine-focus sealed tube'
_diffrn_radiation_type MoK\a
_diffrn_radiation_wavelength 0.71073
_diffrn_reflns_av_R_equivalents 0.0480
_diffrn_reflns_av_sigmaI/netI 0.0470
_diffrn_reflns_limit_h_max 10
_diffrn_reflns_limit_h_min -10
_diffrn_reflns_limit_k_max 18
_diffrn_reflns_limit_k_min -18
_diffrn_reflns_limit_l_max 10
_diffrn_reflns_limit_l_min -10
_diffrn_reflns_number 6745
_diffrn_reflns_theta_full 25.01
_diffrn_reflns_theta_max 25.01
_diffrn_reflns_theta_min 3.25
_diffrn_standards_number 3908
_exptl_absorpt_coefficient_mu 8.235
_exptl_absorpt_correction_T_max 0.6836
_exptl_absorpt_correction_T_min 0.4931
_exptl_absorpt_correction_type multi-scan
_exptl_absorpt_process_details
;
CrysAlisPro, Oxford Diffraction Ltd.,
Version 1.171.33.48 (release 15-09-2009 CrysAlis171 .NET)
(compiled Sep 15 2009,11:49:04)
Empirical absorption correction using spherical harmonics,
implemented in SCALE3 ABSPACK scaling algorithm.
;
_exptl_crystal_colour colourless
_exptl_crystal_density_diffrn 2.565
_exptl_crystal_density_meas ?
_exptl_crystal_density_method 'not measured'
_exptl_crystal_description block
_exptl_crystal_F_000 888
_exptl_crystal_size_max 0.10
_exptl_crystal_size_mid 0.05
_exptl_crystal_size_min 0.05
_refine_diff_density_max 1.004
_refine_diff_density_min -1.009
_refine_diff_density_rms 0.181
_refine_ls_extinction_coef 0.00053(15)
_refine_ls_extinction_expression Fc^*^=kFc[1+0.001xFc^2^\l^3^/sin(2\q)]^-1/4^
_refine_ls_extinction_method SHELXL
_refine_ls_goodness_of_fit_ref 1.236
_refine_ls_hydrogen_treatment constr
_refine_ls_matrix_type full
_refine_ls_number_parameters 200
_refine_ls_number_reflns 2102
_refine_ls_number_restraints 6
_refine_ls_restrained_S_all 1.235
_refine_ls_R_factor_all 0.0629
_refine_ls_R_factor_gt 0.0434
_refine_ls_shift/su_max 0.001
_refine_ls_shift/su_mean 0.000
_refine_ls_structure_factor_coef Fsqd
_refine_ls_weighting_details 'calc w=1/[\s^2^(Fo^2^)+(0.0147P)^2^+7.3175P] where P=(Fo^2^+2Fc^2^)/3'
_refine_ls_weighting_scheme calc
_refine_ls_wR_factor_gt 0.0671
_refine_ls_wR_factor_ref 0.0710
_reflns_number_gt 1741
_reflns_number_total 2102
_reflns_threshold_expression >2sigma(I)
_cod_data_source_file c2ce26695d.txt
_cod_data_source_block 10
_cod_depositor_comments
;
The following automatic conversions were performed:

'_symmetry_cell_setting' value 'Monoclinic' changed to 'monoclinic'
according to /home/saulius/struct/CIF-dictionaries/cif_core.dic
dictionary named 'cif_core.dic' version 2.4.2 from 2011-04-26.

Automatic conversion script
Id: cif_fix_values 1891 2012-01-12 08:04:46Z andrius 

The following automatic conversions were performed:

'_exptl_crystal_density_meas' value 'none' was changed to '?' - the
value is perceived as not measured.

Automatic conversion script
Id: cif_fix_values 3008 2015-01-20 13:52:24Z robertas 
;
_cod_original_sg_symbol_H-M P21/c
_cod_database_code 7209528

loop_
_symmetry_equiv_pos_as_xyz
'x, y, z'
'-x, y+1/2, -z+1/2'
'-x, -y, -z'
'x, -y-1/2, z-1/2'

loop_
_atom_site_label
_atom_site_type_symbol
_atom_site_fract_x
_atom_site_fract_y
_atom_site_fract_z
_atom_site_U_iso_or_equiv
_atom_site_adp_type
_atom_site_occupancy
_atom_site_symmetry_multiplicity
_atom_site_calc_flag
_atom_site_refinement_flags
Lu1 Lu 0.45395(4) 0.87500(3) -0.00593(4) 0.01527(14) Uani 1 1 d .
C1 C 0.8165(9) 0.9096(5) 0.5128(9) 0.0143(19) Uani 1 1 d .
C2 C 0.8250(9) 0.8676(6) 0.3756(9) 0.0161(18) Uani 1 1 d .
C3 C 0.9636(9) 0.8293(6) 0.3606(9) 0.019(2) Uani 1 1 d .
H3 H 0.9713 0.8016 0.2694 0.022 Uiso 1 1 calc R
C4 C 1.0887(9) 0.8316(6) 0.4771(9) 0.018(2) Uani 1 1 d .
H4 H 1.1794 0.8053 0.4647 0.021 Uiso 1 1 calc R
C5 C 1.0791(8) 0.8727(6) 0.6112(8) 0.0125(17) Uani 1 1 d .
C6 C 0.9454(10) 0.9134(6) 0.6299(9) 0.017(2) Uani 1 1 d .
H6 H 0.9412 0.9433 0.7200 0.021 Uiso 1 1 calc R
C7 C 0.6681(10) 0.9996(6) 0.6522(9) 0.0167(19) Uani 1 1 d .
H7A H 0.6007 1.0478 0.6196 0.020 Uiso 1 1 calc R
H7B H 0.7680 1.0228 0.6945 0.020 Uiso 1 1 calc R
C8 C 0.6086(9) 0.9508(6) 0.7772(9) 0.0142(19) Uani 1 1 d .
C9 C 0.6937(9) 0.8618(6) 0.2440(9) 0.0149(19) Uani 1 1 d .
C10 C 1.2128(9) 0.8739(7) 0.7428(9) 0.0188(19) Uani 1 1 d .
O1 O 0.6797(6) 0.9484(4) 0.5225(6) 0.0207(14) Uani 1 1 d .
O2 O 0.5895(7) 0.8713(4) 0.7719(6) 0.0238(14) Uani 1 1 d .
O3 O 0.5719(6) 0.9942(4) 0.8848(6) 0.0117(12) Uani 1 1 d U
O4 O 0.7172(6) 0.8706(5) 0.1085(6) 0.0245(14) Uani 1 1 d .
O5 O 0.5584(6) 0.8502(4) 0.2642(6) 0.0169(14) Uani 1 1 d .
O6 O 1.2910(7) 0.8061(4) 0.7735(7) 0.0234(15) Uani 1 1 d .
O7 O 1.2449(7) 0.9393(4) 0.8254(7) 0.0255(15) Uani 1 1 d .
O8 O 0.2537(6) 0.8434(4) 0.1085(7) 0.0231(15) Uani 1 1 d .
H8A H 0.1598 0.8549 0.0780 0.028 Uiso 1 1 d R
H8B H 0.2649 0.7921 0.1420 0.028 Uiso 1 1 d R
O9 O 0.4956(6) 0.7313(4) 0.0107(6) 0.0201(14) Uani 1 1 d .
H9A H 0.5130 0.7058 -0.0698 0.024 Uiso 1 1 d R
H9B H 0.5254 0.7052 0.0959 0.024 Uiso 1 1 d R
O10 O 0.986(2) 0.5691(12) 0.530(3) 0.039(5) Uani 0.50 1 d P
O10' O 0.958(2) 0.6144(14) 0.489(2) 0.045(5) Uani 0.50 1 d P

loop_
_atom_site_aniso_label
_atom_site_aniso_U_11
_atom_site_aniso_U_22
_atom_site_aniso_U_33
_atom_site_aniso_U_23
_atom_site_aniso_U_13
_atom_site_aniso_U_12
Lu1 0.0145(2) 0.0167(2) 0.0141(2) -0.0003(2) 0.00155(13) 0.00037(19)
C1 0.016(4) 0.014(4) 0.015(4) 0.003(4) 0.006(4) -0.003(4)
C2 0.018(4) 0.019(5) 0.010(4) 0.002(4) -0.002(3) 0.004(4)
C3 0.020(5) 0.029(6) 0.007(4) -0.006(4) 0.001(4) 0.006(4)
C4 0.011(4) 0.027(5) 0.014(5) -0.004(4) -0.001(4) 0.010(4)
C5 0.012(4) 0.016(4) 0.008(4) 0.001(5) -0.004(3) -0.005(4)
C6 0.026(5) 0.016(5) 0.009(4) -0.006(4) 0.001(4) 0.000(4)
C7 0.016(4) 0.019(5) 0.015(4) -0.004(4) 0.002(4) 0.003(4)
C8 0.013(4) 0.015(5) 0.013(4) -0.001(4) -0.002(4) 0.003(4)
C9 0.011(4) 0.012(5) 0.020(5) 0.000(4) -0.001(3) 0.005(4)
C10 0.014(4) 0.031(5) 0.010(4) -0.002(5) -0.001(3) -0.008(5)
O1 0.011(3) 0.036(4) 0.016(3) -0.008(3) 0.005(3) 0.005(3)
O2 0.039(4) 0.016(3) 0.016(3) -0.005(3) 0.005(3) -0.009(4)
O3 0.0121(15) 0.0123(15) 0.0109(15) 0.0000(10) 0.0026(10) 0.0003(9)
O4 0.016(3) 0.041(4) 0.015(3) -0.002(4) 0.000(2) -0.006(3)
O5 0.014(3) 0.021(4) 0.015(3) -0.003(3) 0.001(2) -0.005(2)
O6 0.025(3) 0.021(4) 0.021(3) -0.003(3) -0.004(3) 0.012(3)
O7 0.021(3) 0.027(4) 0.022(4) -0.001(3) -0.013(3) 0.001(3)
O8 0.018(3) 0.026(4) 0.027(4) 0.000(3) 0.007(3) -0.002(3)
O9 0.031(4) 0.018(3) 0.012(3) 0.001(3) 0.003(3) 0.009(3)
O10 0.017(9) 0.051(13) 0.050(14) -0.001(11) 0.009(9) -0.001(9)
O10' 0.026(9) 0.072(15) 0.036(11) -0.011(14) 0.002(8) -0.008(13)

loop_
_atom_type_symbol
_atom_type_description
_atom_type_scat_dispersion_real
_atom_type_scat_dispersion_imag
_atom_type_scat_source
C C 0.0033 0.0016 'International Tables Vol C Tables 4.2.6.8 and 6.1.1.4'
H H 0.0000 0.0000 'International Tables Vol C Tables 4.2.6.8 and 6.1.1.4'
Lu Lu -0.4720 5.8584 'International Tables Vol C Tables 4.2.6.8 and 6.1.1.4'
O O 0.0106 0.0060 'International Tables Vol C Tables 4.2.6.8 and 6.1.1.4'

loop_
_geom_angle_atom_site_label_1
_geom_angle_atom_site_label_2
_geom_angle_atom_site_label_3
_geom_angle
_geom_angle_site_symmetry_1
_geom_angle_site_symmetry_3
O9 Lu1 O8 83.7(2) . .
O9 Lu1 O3 149.19(19) . 3_676
O8 Lu1 O3 80.1(2) . 3_676
O9 Lu1 O4 78.8(2) . .
O8 Lu1 O4 126.8(2) . .
O3 Lu1 O4 90.1(2) 3_676 .
O9 Lu1 O7 123.6(2) . 1_454
O8 Lu1 O7 77.4(2) . 1_454
O3 Lu1 O7 78.0(2) 3_676 1_454
O4 Lu1 O7 151.1(2) . 1_454
O9 Lu1 O3 134.64(19) . 1_554
O8 Lu1 O3 141.5(2) . 1_554
O3 Lu1 O3 66.7(2) 3_676 1_554
O4 Lu1 O3 74.1(2) . 1_554
O7 Lu1 O3 77.0(2) 1_454 1_554
O9 Lu1 O5 75.63(19) . .
O8 Lu1 O5 73.46(19) . .
O3 Lu1 O5 74.69(19) 3_676 .
O4 Lu1 O5 53.64(18) . .
O7 Lu1 O5 142.8(2) 1_454 .
O3 Lu1 O5 113.53(18) 1_554 .
O9 Lu1 O6 71.9(2) . 1_454
O8 Lu1 O6 82.1(2) . 1_454
O3 Lu1 O6 130.75(19) 3_676 1_454
O4 Lu1 O6 136.0(2) . 1_454
O7 Lu1 O6 53.3(2) 1_454 1_454
O3 Lu1 O6 104.52(19) 1_554 1_454
O5 Lu1 O6 141.1(2) . 1_454
O9 Lu1 O2 86.0(2) . 1_554
O8 Lu1 O2 152.3(2) . 1_554
O3 Lu1 O2 119.24(19) 3_676 1_554
O4 Lu1 O2 75.76(19) . 1_554
O7 Lu1 O2 87.1(2) 1_454 1_554
O3 Lu1 O2 52.51(19) 1_554 1_554
O5 Lu1 O2 128.34(18) . 1_554
O6 Lu1 O2 70.23(19) 1_454 1_554
O9 Lu1 C10 98.0(3) . 1_454
O8 Lu1 C10 78.6(2) . 1_454
O3 Lu1 C10 104.3(3) 3_676 1_454
O4 Lu1 C10 153.2(2) . 1_454
O7 Lu1 C10 26.5(3) 1_454 1_454
O3 Lu1 C10 90.7(2) 1_554 1_454
O5 Lu1 C10 151.8(2) . 1_454
O6 Lu1 C10 26.8(2) 1_454 1_454
O2 Lu1 C10 77.5(2) 1_554 1_454
O9 Lu1 C8 111.2(2) . 1_554
O8 Lu1 C8 157.0(2) . 1_554
O3 Lu1 C8 93.0(2) 3_676 1_554
O4 Lu1 C8 74.7(2) . 1_554
O7 Lu1 C8 79.7(2) 1_454 1_554
O3 Lu1 C8 26.4(2) 1_554 1_554
O5 Lu1 C8 126.2(2) . 1_554
O6 Lu1 C8 86.0(2) 1_454 1_554
O2 Lu1 C8 26.2(2) 1_554 1_554
C10 Lu1 C8 81.9(2) 1_454 1_554
O1 C1 C2 116.7(7) . .
O1 C1 C6 123.4(7) . .
C2 C1 C6 119.9(7) . .
C1 C2 C3 118.2(8) . .
C1 C2 C9 123.3(7) . .
C3 C2 C9 118.6(7) . .
C4 C3 C2 121.8(8) . .
C4 C3 H3 119.1 . .
C2 C3 H3 119.1 . .
C5 C4 C3 119.6(8) . .
C5 C4 H4 120.2 . .
C3 C4 H4 120.2 . .
C4 C5 C6 120.7(7) . .
C4 C5 C10 120.9(7) . .
C6 C5 C10 118.5(7) . .
C5 C6 C1 119.8(7) . .
C5 C6 H6 120.1 . .
C1 C6 H6 120.1 . .
O1 C7 C8 113.7(7) . .
O1 C7 H7A 108.8 . .
C8 C7 H7A 108.8 . .
O1 C7 H7B 108.8 . .
C8 C7 H7B 108.8 . .
H7A C7 H7B 107.7 . .
O2 C8 O3 120.3(7) . .
O2 C8 C7 122.1(7) . .
O3 C8 C7 117.5(7) . .
O2 C8 Lu1 62.1(4) . 1_556
O3 C8 Lu1 58.6(4) . 1_556
C7 C8 Lu1 170.8(6) . 1_556
O5 C9 O4 118.6(7) . .
O5 C9 C2 121.8(7) . .
O4 C9 C2 119.5(7) . .
O7 C10 O6 119.3(7) . .
O7 C10 C5 121.7(9) . .
O6 C10 C5 118.9(9) . .
O7 C10 Lu1 58.0(4) . 1_656
O6 C10 Lu1 61.3(4) . 1_656
C5 C10 Lu1 178.0(5) . 1_656
C1 O1 C7 119.6(7) . .
C8 O2 Lu1 91.7(5) . 1_556
C8 O3 Lu1 151.3(5) . 3_676
C8 O3 Lu1 95.0(5) . 1_556
Lu1 O3 Lu1 113.3(2) 3_676 1_556
C9 O4 Lu1 94.9(5) . .
C9 O5 Lu1 92.3(5) . .
C10 O6 Lu1 91.8(5) . 1_656
C10 O7 Lu1 95.5(5) . 1_656
Lu1 O8 H8A 128.6 . .
Lu1 O8 H8B 107.9 . .
H8A O8 H8B 110.8 . .
Lu1 O9 H9A 117.0 . .
Lu1 O9 H9B 123.0 . .
H9A O9 H9B 116.5 . .

loop_
_geom_bond_atom_site_label_1
_geom_bond_atom_site_label_2
_geom_bond_distance
_geom_bond_site_symmetry_2
Lu1 O9 2.262(6) .
Lu1 O8 2.264(5) .
Lu1 O3 2.328(5) 3_676
Lu1 O4 2.381(5) .
Lu1 O7 2.384(6) 1_454
Lu1 O3 2.417(5) 1_554
Lu1 O5 2.438(6) .
Lu1 O6 2.457(6) 1_454
Lu1 O2 2.495(5) 1_554
Lu1 C10 2.799(8) 1_454
Lu1 C8 2.822(8) 1_554
C1 O1 1.377(9) .
C1 C2 1.395(11) .
C1 C6 1.402(12) .
C2 C3 1.399(11) .
C2 C9 1.497(11) .
C3 C4 1.375(11) .
C3 H3 0.9300 .
C4 C5 1.367(11) .
C4 H4 0.9300 .
C5 C6 1.386(11) .
C5 C10 1.507(10) .
C6 H6 0.9300 .
C7 O1 1.418(10) .
C7 C8 1.516(11) .
C7 H7A 0.9700 .
C7 H7B 0.9700 .
C8 O2 1.247(10) .
C8 O3 1.259(9) .
C8 Lu1 2.822(8) 1_556
C9 O5 1.264(9) .
C9 O4 1.265(9) .
C10 O7 1.255(11) .
C10 O6 1.264(11) .
C10 Lu1 2.799(8) 1_656
O2 Lu1 2.495(5) 1_556
O3 Lu1 2.328(5) 3_676
O3 Lu1 2.417(5) 1_556
O6 Lu1 2.457(6) 1_656
O7 Lu1 2.384(6) 1_656
O8 H8A 0.8495 .
O8 H8B 0.8502 .
O9 H9A 0.8549 .
O9 H9B 0.8553 .
O10 O10' 0.81(2) .

loop_
_geom_torsion_atom_site_label_1
_geom_torsion_atom_site_label_2
_geom_torsion_atom_site_label_3
_geom_torsion_atom_site_label_4
_geom_torsion
_geom_torsion_site_symmetry_1
_geom_torsion_site_symmetry_4
O1 C1 C2 C3 178.4(8) . .
C6 C1 C2 C3 0.8(13) . .
O1 C1 C2 C9 -1.3(13) . .
C6 C1 C2 C9 -178.9(8) . .
C1 C2 C3 C4 0.7(14) . .
C9 C2 C3 C4 -179.6(8) . .
C2 C3 C4 C5 -0.5(15) . .
C3 C4 C5 C6 -1.2(14) . .
C3 C4 C5 C10 178.1(8) . .
C4 C5 C6 C1 2.6(13) . .
C10 C5 C6 C1 -176.7(8) . .
O1 C1 C6 C5 -179.9(8) . .
C2 C1 C6 C5 -2.4(13) . .
O1 C7 C8 O2 7.9(12) . .
O1 C7 C8 O3 -168.9(7) . .
O1 C7 C8 Lu1 -106(4) . 1_556
C1 C2 C9 O5 -38.9(13) . .
C3 C2 C9 O5 141.4(9) . .
C1 C2 C9 O4 139.5(9) . .
C3 C2 C9 O4 -40.2(13) . .
C4 C5 C10 O7 141.7(9) . .
C6 C5 C10 O7 -39.0(12) . .
C4 C5 C10 O6 -40.8(12) . .
C6 C5 C10 O6 138.5(9) . .
C4 C5 C10 Lu1 -137(21) . 1_656
C6 C5 C10 Lu1 42(22) . 1_656
C2 C1 O1 C7 -173.6(8) . .
C6 C1 O1 C7 4.0(12) . .
C8 C7 O1 C1 -94.4(9) . .
O3 C8 O2 Lu1 6.3(8) . 1_556
C7 C8 O2 Lu1 -170.5(7) . 1_556
O2 C8 O3 Lu1 -177.4(7) . 3_676
C7 C8 O3 Lu1 -0.6(15) . 3_676
Lu1 C8 O3 Lu1 -170.9(11) 1_556 3_676
O2 C8 O3 Lu1 -6.5(8) . 1_556
C7 C8 O3 Lu1 170.4(6) . 1_556
O5 C9 O4 Lu1 7.1(8) . .
C2 C9 O4 Lu1 -171.4(7) . .
O9 Lu1 O4 C9 -84.3(5) . .
O8 Lu1 O4 C9 -10.9(7) . .
O3 Lu1 O4 C9 66.8(5) 3_676 .
O7 Lu1 O4 C9 131.5(6) 1_454 .
O3 Lu1 O4 C9 132.5(6) 1_554 .
O5 Lu1 O4 C9 -4.0(5) . .
O6 Lu1 O4 C9 -132.9(5) 1_454 .
O2 Lu1 O4 C9 -173.0(6) 1_554 .
C10 Lu1 O4 C9 -169.9(6) 1_454 .
C8 Lu1 O4 C9 159.9(6) 1_554 .
O4 C9 O5 Lu1 -6.9(8) . .
C2 C9 O5 Lu1 171.5(8) . .
O9 Lu1 O5 C9 90.6(5) . .
O8 Lu1 O5 C9 178.2(5) . .
O3 Lu1 O5 C9 -97.7(5) 3_676 .
O4 Lu1 O5 C9 4.0(5) . .
O7 Lu1 O5 C9 -141.9(5) 1_454 .
O3 Lu1 O5 C9 -42.2(5) 1_554 .
O6 Lu1 O5 C9 124.7(5) 1_454 .
O2 Lu1 O5 C9 17.7(6) 1_554 .
C10 Lu1 O5 C9 170.5(6) 1_454 .
C8 Lu1 O5 C9 -15.3(6) 1_554 .
O7 C10 O6 Lu1 -0.2(8) . 1_656
C5 C10 O6 Lu1 -177.7(6) . 1_656
O6 C10 O7 Lu1 0.2(8) . 1_656
C5 C10 O7 Lu1 177.7(6) . 1_656
